data_4310617
loop_
_publ_author_name
'Ga\<sper Tav\<car'
'Primo\<z Benki\<c'
'Boris \<Zemva'

_publ_contact_author_address
;
    Jo\<zef Stefan Institute
    Department of Inorganic Chemistry and Technology
    Jamova 39
    1000 Ljubljana
    Slovenia
;
_publ_contact_author_email ' boris.zemva@ijs.si '
_publ_contact_author_fax ' +386 1 423 2125 '
_publ_contact_author_name 'Boris \Zemva'
_publ_contact_author_phone ' +386 1 477 3540 '
_publ_section_title
;
 New coordination compounds of Cd(AsF~6~)~2~ with HF and XeF~2~
;
_journal_name_full 'Inorganic Chemistry'
_journal_page_first 1452
_journal_page_last 1457
_journal_paper_doi 10.1021/ic035166q
_journal_volume 43
_journal_year 2004
_chemical_formula_sum 'As2 Cd F20 Xe4'
_chemical_formula_weight 1167.44
_chemical_name_systematic
; 
 ? 
;
_space_group_IT_number 19
_symmetry_cell_setting orthorhombic
_symmetry_space_group_name_Hall 'P 2ac 2ab'
_symmetry_space_group_name_H-M 'P 21 21 21'
_atom_sites_solution_hydrogens none
_atom_sites_solution_primary direct
_atom_sites_solution_secondary difmap
_audit_creation_date 2003-09-05
_audit_creation_method 'by teXsan for Windows v1.06'
_cell_angle_alpha 90.00
_cell_angle_beta 90.00
_cell_angle_gamma 90.00
_cell_formula_units_Z 4
_cell_length_a 8.6482(6)
_cell_length_b 13.5555(11)
_cell_length_c 16.6312(14)
_cell_measurement_reflns_used 6037
_cell_measurement_temperature 200(1)
_cell_measurement_theta_max 29.5736
_cell_measurement_theta_min 1.2244
_cell_volume 1949.7(3)
_computing_cell_refinement 'CrystalClear (Rigaku Corp., 2000)'
_computing_data_collection 'CrystalClear (Rigaku Corp., 2000)'
_computing_data_reduction 'CrystalClear (Rigaku Corp., 2000)'
_computing_structure_refinement 'SHELXL-97 (Sheldrick, 1997)'
_computing_structure_solution 'SIR92 (Altomare, et. al. 1994)'
_diffrn_ambient_temperature 200(1)
_diffrn_detector_area_resol_mean 14.6306
_diffrn_measured_fraction_theta_full 0.990
_diffrn_measured_fraction_theta_max 0.890
_diffrn_measurement_details
;
scan:
    Number of images: 133
               Slice: 0.1000 - 40.0000
         Image width: 0.3000
            Exp time: 8.0000
       Rotation axis: Omega
               Omega: 0.0000
                 Chi: 90.0000
                 Phi: 0.0000
                 XTD: 49.8048
              2theta: 20.1871
scan:
    Number of images: 600
               Slice: -90.0000 - 90.0000
         Image width: 0.3000
            Exp time: 8.0000
       Rotation axis: Phi
               Omega: 0.0000
                 Chi: 0.0000
                 Phi: 0.0000
                 XTD: 49.8048
              2theta: 20.1871

;
_diffrn_measurement_device
;
Mercury CCD (2x2 bin mode)
;
_diffrn_measurement_device_details
;
AFC7: Eulerian 3-circle
;
_diffrn_measurement_method dtprofit.ref
_diffrn_radiation_detector CCD
_diffrn_radiation_monochromator graphite
_diffrn_radiation_source 'fine-focus sealed tube'
_diffrn_radiation_type MoK\a
_diffrn_radiation_wavelength 0.71069
_diffrn_reflns_av_R_equivalents 0.0356
_diffrn_reflns_av_sigmaI/netI 0.0517
_diffrn_reflns_limit_h_max 8
_diffrn_reflns_limit_h_min -11
_diffrn_reflns_limit_k_max 17
_diffrn_reflns_limit_k_min -13
_diffrn_reflns_limit_l_max 21
_diffrn_reflns_limit_l_min -22
_diffrn_reflns_number 9142
_diffrn_reflns_theta_full 27.08
_diffrn_reflns_theta_max 29.37
_diffrn_reflns_theta_min 1.94
_exptl_absorpt_coefficient_mu 11.491
_exptl_absorpt_correction_T_max 0.318
_exptl_absorpt_correction_T_min 0.105
_exptl_absorpt_correction_type multi-scan
_exptl_crystal_colour colourless
_exptl_crystal_density_diffrn 3.977
_exptl_crystal_density_method 'not measured'
_exptl_crystal_description needle
_exptl_crystal_F_000 2040
_exptl_crystal_size_max 0.30
_exptl_crystal_size_mid 0.15
_exptl_crystal_size_min 0.10
_refine_diff_density_max 1.148
_refine_diff_density_min -1.419
_refine_diff_density_rms 0.241
_refine_ls_abs_structure_details 'Flack H D (1983), Acta Cryst. A39, 876-881'
_refine_ls_abs_structure_Flack 0.00(2)
_refine_ls_extinction_method none
_refine_ls_goodness_of_fit_ref 1.079
_refine_ls_hydrogen_treatment none
_refine_ls_matrix_type full
_refine_ls_number_parameters 244
_refine_ls_number_reflns 4571
_refine_ls_number_restraints 0
_refine_ls_restrained_S_all 1.079
_refine_ls_R_factor_all 0.0431
_refine_ls_R_factor_gt 0.0366
_refine_ls_shift/su_max 0.001
_refine_ls_shift/su_mean 0.000
_refine_ls_structure_factor_coef Fsqd
_refine_ls_weighting_details 'calc w=1/[\s^2^(Fo^2^)+(0.0221P)^2^+10.0110P] where P=(Fo^2^+2Fc^2^)/3'
_refine_ls_weighting_scheme calc
_refine_ls_wR_factor_gt 0.0760
_refine_ls_wR_factor_ref 0.0812
_reflns_number_gt 4213
_reflns_number_total 4571
_reflns_threshold_expression >2sigma(I)
_cod_data_source_file ic035166qsi20031008_060118_2.cif
_cod_data_source_block Cd(XeF2)4(AsF6)2
_cod_depositor_comments
;
The following automatic conversions were performed:
'_exptl_absorpt_correction_type' value 'Multi-scan' changed to
'multi-scan' according to
'/home/saulius/struct/CIF-dictionaries/cif_core.dic' dictionary named
'cif_core.dic' version 2.4.1 from 2010-06-29.

Automatic conversion script
Id: cif_fix_enum 1527 2010-12-29 10:47:43Z saulius 

The following automatic conversions were performed:

'_symmetry_cell_setting' tag value 'orthorombic' was replaced with
'orthorhombic' value.

Automatic conversion script
Id: cif_fix_values 1646 2011-03-28 12:23:43Z adriana 
;
_cod_database_code 4310617

loop_
_symmetry_equiv_pos_as_xyz
'x, y, z'
'-x+1/2, -y, z+1/2'
'x+1/2, -y+1/2, -z'
'-x, y+1/2, -z+1/2'

loop_
_atom_site_label
_atom_site_type_symbol
_atom_site_fract_x
_atom_site_fract_y
_atom_site_fract_z
_atom_site_U_iso_or_equiv
_atom_site_adp_type
_atom_site_occupancy
_atom_site_symmetry_multiplicity
_atom_site_calc_flag
_atom_site_refinement_flags
_atom_site_disorder_assembly
_atom_site_disorder_group
Xe1 Xe 0.32143(6) 0.81471(4) 0.45956(3) 0.02058(12) Uani 1 1 d . . .
Xe2 Xe -0.07105(8) 0.34171(5) 0.53858(4) 0.03039(15) Uani 1 1 d . . .
Xe3 Xe 0.22718(7) 0.36601(5) 0.21395(3) 0.02796(14) Uani 1 1 d . . .
Xe4 Xe -0.25261(7) 0.53813(5) 0.27202(4) 0.03104(14) Uani 1 1 d . . .
Cd1 Cd 0.12888(7) 0.55017(6) 0.40302(4) 0.02465(15) Uani 1 1 d . . .
As1 As 0.47022(11) 0.49216(8) 0.48853(6) 0.0270(2) Uani 1 1 d . . .
As2 As 0.23337(13) 0.71122(8) 0.22229(6) 0.0304(2) Uani 1 1 d . . .
F1 F 0.1535(7) 0.7127(4) 0.4464(4) 0.0360(14) Uani 1 1 d . . .
F2 F 0.0595(8) 0.4029(5) 0.4490(4) 0.0457(16) Uani 1 1 d . . .
F3 F 0.1089(7) 0.4576(5) 0.2896(4) 0.0417(15) Uani 1 1 d . . .
F4 F -0.1086(7) 0.5870(5) 0.3639(3) 0.0404(16) Uani 1 1 d . . .
F5 F 0.4806(6) 0.9194(4) 0.4757(3) 0.0288(12) Uani 1 1 d . . .
F6 F -0.1979(11) 0.2846(7) 0.6237(5) 0.071(3) Uani 1 1 d . . .
F7 F 0.3331(9) 0.2753(6) 0.1398(4) 0.054(2) Uani 1 1 d . . .
F8 F -0.3876(8) 0.4919(6) 0.1857(4) 0.056(2) Uani 1 1 d . . .
F11 F 0.2923(7) 0.5407(6) 0.5193(4) 0.0494(18) Uani 1 1 d . . .
F12 F 0.3801(7) 0.4726(5) 0.3949(3) 0.0373(15) Uani 1 1 d . . .
F13 F 0.4137(11) 0.3795(5) 0.5175(4) 0.066(2) Uani 1 1 d . . .
F14 F 0.5483(8) 0.5177(6) 0.5808(4) 0.0484(18) Uani 1 1 d . . .
F15 F 0.5179(8) 0.6068(5) 0.4555(5) 0.062(2) Uani 1 1 d . . .
F16 F 0.6397(8) 0.4490(8) 0.4523(4) 0.074(3) Uani 1 1 d . . .
F21 F 0.2677(8) 0.6419(5) 0.3110(3) 0.0441(16) Uani 1 1 d . . .
F22 F 0.2878(10) 0.6095(6) 0.1682(4) 0.058(2) Uani 1 1 d . . .
F23 F 0.4178(10) 0.7508(9) 0.2279(6) 0.094(4) Uani 1 1 d . . .
F24 F 0.1768(11) 0.8090(5) 0.2812(4) 0.060(2) Uani 1 1 d . . .
F25 F 0.0490(8) 0.6700(7) 0.2213(5) 0.063(2) Uani 1 1 d . . .
F26 F 0.2064(12) 0.7789(6) 0.1378(4) 0.073(3) Uani 1 1 d . . .

loop_
_atom_site_aniso_label
_atom_site_aniso_U_11
_atom_site_aniso_U_22
_atom_site_aniso_U_33
_atom_site_aniso_U_23
_atom_site_aniso_U_13
_atom_site_aniso_U_12
Xe1 0.0201(3) 0.0222(3) 0.0195(2) -0.0014(2) -0.0004(2) 0.0001(2)
Xe2 0.0318(3) 0.0310(3) 0.0283(3) 0.0013(3) -0.0058(3) -0.0022(3)
Xe3 0.0330(3) 0.0294(3) 0.0215(3) -0.0034(2) 0.0008(2) 0.0012(3)
Xe4 0.0286(3) 0.0385(3) 0.0261(3) -0.0042(3) -0.0072(2) 0.0001(3)
Cd1 0.0205(3) 0.0305(4) 0.0230(3) -0.0074(3) 0.0018(2) -0.0023(3)
As1 0.0232(5) 0.0270(5) 0.0308(5) 0.0043(4) -0.0006(4) 0.0042(4)
As2 0.0350(5) 0.0355(6) 0.0207(4) 0.0054(4) -0.0026(4) -0.0075(5)
F1 0.034(3) 0.037(3) 0.037(3) -0.011(3) 0.008(3) -0.018(3)
F2 0.055(4) 0.036(3) 0.046(4) -0.011(3) 0.024(3) -0.008(3)
F3 0.038(3) 0.048(4) 0.039(3) -0.023(3) 0.001(3) 0.000(3)
F4 0.025(3) 0.066(5) 0.031(3) -0.013(3) -0.001(2) 0.009(3)
F5 0.025(3) 0.030(3) 0.031(3) -0.004(2) -0.007(2) -0.008(2)
F6 0.087(6) 0.075(6) 0.051(5) 0.026(4) 0.008(4) -0.016(5)
F7 0.061(5) 0.061(5) 0.041(4) -0.019(3) 0.005(4) 0.024(4)
F8 0.051(4) 0.062(5) 0.054(4) -0.008(4) -0.028(4) -0.003(4)
F11 0.026(3) 0.078(5) 0.044(4) -0.029(4) -0.003(3) 0.006(3)
F12 0.040(3) 0.052(4) 0.020(3) 0.004(3) 0.001(3) 0.008(3)
F13 0.116(7) 0.033(4) 0.048(4) 0.013(3) -0.014(5) -0.013(4)
F14 0.038(4) 0.070(5) 0.037(3) -0.005(3) -0.011(3) -0.004(3)
F15 0.058(4) 0.050(4) 0.079(5) 0.034(4) -0.027(4) -0.020(4)
F16 0.049(4) 0.129(8) 0.044(4) 0.018(5) 0.008(4) 0.055(5)
F21 0.058(4) 0.050(4) 0.024(3) 0.010(3) 0.002(3) 0.009(4)
F22 0.082(5) 0.060(5) 0.033(3) -0.005(3) 0.021(4) 0.006(4)
F23 0.050(5) 0.144(9) 0.089(7) 0.049(7) -0.015(5) -0.050(6)
F24 0.103(6) 0.037(4) 0.041(4) 0.000(3) -0.015(4) 0.014(4)
F25 0.030(3) 0.076(6) 0.084(6) 0.003(5) -0.007(4) -0.011(4)
F26 0.127(8) 0.060(5) 0.032(4) 0.025(3) -0.020(5) -0.013(5)

loop_
_atom_type_symbol
_atom_type_description
_atom_type_scat_dispersion_real
_atom_type_scat_dispersion_imag
_atom_type_scat_source
Xe Xe -0.4205 1.9578 'International Tables Vol C Tables 4.2.6.8 and 6.1.1.4'
Cd Cd -0.8075 1.2024 'International Tables Vol C Tables 4.2.6.8 and 6.1.1.4'
As As 0.0499 2.0058 'International Tables Vol C Tables 4.2.6.8 and 6.1.1.4'
F F 0.0171 0.0103 'International Tables Vol C Tables 4.2.6.8 and 6.1.1.4'

loop_
_geom_angle_atom_site_label_1
_geom_angle_atom_site_label_2
_geom_angle_atom_site_label_3
_geom_angle
_geom_angle_site_symmetry_1
_geom_angle_site_symmetry_3
_geom_angle_publ_flag
F5 Xe1 F1 177.3(2) . . ?
F6 Xe2 F2 179.2(4) . . ?
F7 Xe3 F3 177.7(3) . . ?
F8 Xe4 F4 179.9(3) . . ?
F4 Cd1 F2 93.1(3) . . ?
F4 Cd1 F3 79.0(2) . . ?
F2 Cd1 F3 76.6(2) . . ?
F4 Cd1 F21 99.6(2) . . ?
F2 Cd1 F21 148.5(2) . . ?
F3 Cd1 F21 77.7(2) . . ?
F4 Cd1 F1 87.9(2) . . ?
F2 Cd1 F1 140.3(2) . . ?
F3 Cd1 F1 141.9(2) . . ?
F21 Cd1 F1 69.4(2) . . ?
F4 Cd1 F11 142.8(2) . . ?
F2 Cd1 F11 80.4(3) . . ?
F3 Cd1 F11 133.2(2) . . ?
F21 Cd1 F11 104.9(2) . . ?
F1 Cd1 F11 75.4(2) . . ?
F4 Cd1 F12 156.4(2) . . ?
F2 Cd1 F12 82.6(2) . . ?
F3 Cd1 F12 77.4(2) . . ?
F21 Cd1 F12 74.3(2) . . ?
F1 Cd1 F12 110.3(2) . . ?
F11 Cd1 F12 59.5(2) . . ?
F4 Cd1 F5 73.5(2) . 3_466 ?
F2 Cd1 F5 74.0(2) . 3_466 ?
F3 Cd1 F5 138.1(2) . 3_466 ?
F21 Cd1 F5 137.3(2) . 3_466 ?
F1 Cd1 F5 68.28(19) . 3_466 ?
F11 Cd1 F5 69.5(2) . 3_466 ?
F12 Cd1 F5 126.56(18) . 3_466 ?
F13 As1 F16 92.3(5) . . ?
F13 As1 F15 176.5(4) . . ?
F16 As1 F15 89.5(4) . . ?
F13 As1 F14 92.4(4) . . ?
F16 As1 F14 92.7(4) . . ?
F15 As1 F14 90.5(4) . . ?
F13 As1 F11 90.1(4) . . ?
F16 As1 F11 175.9(4) . . ?
F15 As1 F11 88.0(4) . . ?
F14 As1 F11 90.5(3) . . ?
F13 As1 F12 89.3(3) . . ?
F16 As1 F12 90.9(3) . . ?
F15 As1 F12 87.6(3) . . ?
F14 As1 F12 175.9(3) . . ?
F11 As1 F12 85.8(3) . . ?
F23 As2 F25 177.3(4) . . ?
F23 As2 F26 90.2(5) . . ?
F25 As2 F26 92.3(5) . . ?
F23 As2 F22 91.5(5) . . ?
F25 As2 F22 89.3(4) . . ?
F26 As2 F22 92.2(4) . . ?
F23 As2 F24 89.6(5) . . ?
F25 As2 F24 89.6(4) . . ?
F26 As2 F24 90.9(4) . . ?
F22 As2 F24 176.7(3) . . ?
F23 As2 F21 88.0(4) . . ?
F25 As2 F21 89.5(4) . . ?
F26 As2 F21 178.2(4) . . ?
F22 As2 F21 87.9(3) . . ?
F24 As2 F21 89.0(3) . . ?
Xe1 F1 Cd1 138.5(3) . . ?
Xe2 F2 Cd1 139.9(3) . . ?
Xe3 F3 Cd1 144.0(3) . . ?
Xe4 F4 Cd1 134.5(3) . . ?
Xe1 F5 Cd1 126.7(3) . 3_566 ?
As1 F11 Cd1 107.6(3) . . ?
As1 F12 Cd1 106.4(3) . . ?
As2 F21 Cd1 138.6(4) . . ?

loop_
_geom_bond_atom_site_label_1
_geom_bond_atom_site_label_2
_geom_bond_distance
_geom_bond_site_symmetry_2
_geom_bond_publ_flag
Xe1 F5 1.995(5) . ?
Xe1 F1 2.017(5) . ?
Xe2 F6 1.952(8) . ?
Xe2 F2 2.045(6) . ?
Xe3 F7 1.968(6) . ?
Xe3 F3 2.043(6) . ?
Xe4 F8 1.953(6) . ?
Xe4 F4 2.079(6) . ?
Cd1 F4 2.211(6) . ?
Cd1 F2 2.220(6) . ?
Cd1 F3 2.271(6) . ?
Cd1 F21 2.309(6) . ?
Cd1 F1 2.328(6) . ?
Cd1 F11 2.399(6) . ?
Cd1 F12 2.418(6) . ?
Cd1 F5 2.426(5) 3_466 ?
As1 F13 1.675(7) . ?
As1 F16 1.689(7) . ?
As1 F15 1.699(7) . ?
As1 F14 1.711(6) . ?
As1 F11 1.750(6) . ?
As1 F12 1.762(6) . ?
As2 F23 1.685(8) . ?
As2 F25 1.690(7) . ?
As2 F26 1.694(6) . ?
As2 F22 1.712(7) . ?
As2 F24 1.720(7) . ?
As2 F21 1.774(6) . ?
F5 Cd1 2.426(5) 3_566 ?
